data_7718280
loop_
_publ_author_name
'Sarma, Kavisha A.'
'Middleton, Isis A.'
'Chak, Man Him'
'Violi, Jake P.'
'Bhadbhade, Mohan'
'Donald, William A.'
'Beves, Jonathon E.'

_publ_section_title
;
 Ruthenium(II) complexes with photoswitchable and photoejectable ligands.
;
_journal_issue 12
_journal_name_full 'Dalton transactions (Cambridge, England : 2003)'
_journal_page_first 4871
_journal_page_last 4875
_journal_paper_doi 10.1039/d5dt00320b
_journal_volume 54
_journal_year 2025
_chemical_formula_moiety 'C36 H32 N9 Ru, 2(F6 P), 1[C4H10O]'
_chemical_formula_sum 'C40 H42 F12 N9 O P2 Ru'
_chemical_formula_weight 1055.83
_space_group_crystal_system monoclinic
_space_group_IT_number 4
_space_group_name_Hall 'P 2yb'
_space_group_name_H-M_alt 'P 1 21 1'
_atom_sites_solution_hydrogens geom
_audit_creation_date 2025-01-09
_audit_creation_method
;
Olex2 1.5
(compiled 2024.01.12 svn.r2f8d729c for OlexSys, GUI svn.r6928)
;
_audit_update_record
;
2025-01-15 deposited with the CCDC.	2025-02-27 downloaded from the CCDC.
;
_cell_angle_alpha 90
_cell_angle_beta 91.706(2)
_cell_angle_gamma 90
_cell_formula_units_Z 2
_cell_length_a 12.8968(7)
_cell_length_b 12.6940(6)
_cell_length_c 12.9165(7)
_cell_measurement_reflns_used 9860
_cell_measurement_temperature 101.00
_cell_measurement_theta_max 23.264
_cell_measurement_theta_min 2.199
_cell_volume 2113.65(19)
_computing_cell_refinement 'SAINT V8.40B (?, 2016)'
_computing_data_reduction 'SAINT V8.40B (?, 2016)'
_computing_molecular_graphics 'Olex2 1.5 (Dolomanov et al., 2009)'
_computing_publication_material 'Olex2 1.5 (Dolomanov et al., 2009)'
_computing_structure_refinement 'SHELXL 2019/3 (Sheldrick, 2015)'
_computing_structure_solution 'SHELXT 2018/2 (Sheldrick, 2018)'
_diffrn_ambient_temperature 101.00
_diffrn_detector_area_resol_mean 7.9
_diffrn_detector_type 'CCD area detector'
_diffrn_measured_fraction_theta_full 0.998
_diffrn_measured_fraction_theta_max 0.998
_diffrn_measurement_device 'three-circle diffractometer'
_diffrn_measurement_device_type 'Bruker D8 Quest'
_diffrn_measurement_method '\w and \f scans'
_diffrn_radiation_type MoK\a
_diffrn_radiation_wavelength 0.71073
_diffrn_reflns_av_R_equivalents 0.1025
_diffrn_reflns_av_unetI/netI 0.0489
_diffrn_reflns_Laue_measured_fraction_full 0.998
_diffrn_reflns_Laue_measured_fraction_max 0.998
_diffrn_reflns_limit_h_max 14
_diffrn_reflns_limit_h_min -14
_diffrn_reflns_limit_k_max 14
_diffrn_reflns_limit_k_min -14
_diffrn_reflns_limit_l_max 14
_diffrn_reflns_limit_l_min -14
_diffrn_reflns_number 55588
_diffrn_reflns_point_group_measured_fraction_full 0.997
_diffrn_reflns_point_group_measured_fraction_max 0.997
_diffrn_reflns_theta_full 23.299
_diffrn_reflns_theta_max 23.299
_diffrn_reflns_theta_min 2.250
_exptl_absorpt_coefficient_mu 0.546
_exptl_absorpt_correction_T_max 0.7449
_exptl_absorpt_correction_T_min 0.5952
_exptl_absorpt_correction_type multi-scan
_exptl_absorpt_process_details
;
SADABS-2016/2 (Bruker,2016/2) was used for absorption correction.
wR2(int) was 0.1414 before and 0.0907 after correction.
The Ratio of minimum to maximum transmission is 0.7990.
The \l/2 correction factor is Not present.
;
_exptl_crystal_colour orange
_exptl_crystal_colour_primary orange
_exptl_crystal_density_diffrn 1.659
_exptl_crystal_description plate
_exptl_crystal_F_000 1070
_exptl_crystal_size_max 0.308
_exptl_crystal_size_mid 0.095
_exptl_crystal_size_min 0.062
_refine_diff_density_max 1.518
_refine_diff_density_min -1.046
_refine_diff_density_rms 0.119
_refine_ls_abs_structure_details
;
 Flack x determined using 2156 quotients [(I+)-(I-)]/[(I+)+(I-)]
 (Parsons, Flack and Wagner, Acta Cryst. B69 (2013) 249-259).
;
_refine_ls_abs_structure_Flack -0.01(2)
_refine_ls_extinction_method none
_refine_ls_goodness_of_fit_ref 1.146
_refine_ls_hydrogen_treatment constr
_refine_ls_matrix_type full
_refine_ls_number_parameters 531
_refine_ls_number_reflns 6079
_refine_ls_number_restraints 43
_refine_ls_restrained_S_all 1.144
_refine_ls_R_factor_all 0.0824
_refine_ls_R_factor_gt 0.0596
_refine_ls_shift/su_max 0.003
_refine_ls_shift/su_mean 0.000
_refine_ls_structure_factor_coef Fsqd
_refine_ls_weighting_details 'w=1/[\s^2^(Fo^2^)+(0.0856P)^2^+7.2498P] where P=(Fo^2^+2Fc^2^)/3'
_refine_ls_weighting_scheme calc
_refine_ls_wR_factor_gt 0.1423
_refine_ls_wR_factor_ref 0.1702
_reflns_Friedel_coverage 0.896
_reflns_Friedel_fraction_full 0.995
_reflns_Friedel_fraction_max 0.995
_reflns_number_gt 5034
_reflns_number_total 6079
_reflns_threshold_expression 'I > 2\s(I)'
_cod_data_source_file d5dt00320b2.cif
_cod_data_source_block kas134_fb_a
_cod_depositor_comments 'Adding full bibliography for 7718278--7718280.cif.'
_cod_database_code 7718280
_shelx_shelxl_version_number 2019/3
_shelx_space_group_comment
;
The symmetry employed for this shelxl refinement is uniquely defined
by the following loop, which should always be used as a source of
symmetry information in preference to the above space-group names.
They are only intended as comments.
;
_shelx_estimated_absorpt_t_max 0.967
_shelx_estimated_absorpt_t_min 0.850
_olex2_refinement_description
;
1. Fixed Uiso
 At 1.2 times of:
  All C(H) groups, All N(H) groups
 At 1.5 times of:
  All C(H,H,H) groups
2. Uiso/Uaniso restraints and constraints
Uanis(C00O) \\sim Ueq: with sigma of 0.01 and sigma for terminal atoms of 0.02
3. Rigid body (RIGU) restrains
 C00W, C015, C01J, C01M, C01N, C01O
 with sigma for 1-2 distances of 0.004 and sigma for 1-3 distances of 0.004
4.a Aromatic/amide H refined with riding coordinates:
 N00L(H00L), C00O(H00O), C00Q(H00Q), C00R(H00R), C00S(H00S), C01J(H01J),
 C01N(H01N), C01O(H01O), C01M(H01M), C015(H015), C00Y(H00Y), C00Z(H00Z),
 C011(H011), C013(H013), C014(H014), C016(H016), C017(H017), C01B(H01D),
 C01D(H01E), C01E(H01F), C01F(H01G), C01G(H01H), C01H(H01I), C01I(H01K),
 C01K(H01L), C01L(H01P)
4.b Fitted hexagon refined as free rotating group:
 C00W(C01J,C01N,C01O,C01M,C015)
4.c Idealised Me refined as rotating group:
 C00U(H00A,H00B,H00C), C018(H01A,H01B,H01C)
;
_olex2_submission_special_instructions 'No special instructions were received'

loop_
_space_group_symop_operation_xyz
'x, y, z'
'-x, y+1/2, -z'

loop_
_atom_site_label
_atom_site_type_symbol
_atom_site_fract_x
_atom_site_fract_y
_atom_site_fract_z
_atom_site_U_iso_or_equiv
_atom_site_adp_type
_atom_site_occupancy
_atom_site_site_symmetry_order
_atom_site_calc_flag
_atom_site_refinement_flags_posn
_atom_site_refinement_flags_adp
_atom_site_refinement_flags_occupancy
_atom_site_disorder_assembly
_atom_site_disorder_group
Ru01 Ru 0.30906(7) 0.36583(8) 0.40130(7) 0.0279(3) Uani 1 1 d . . . . .
P002 P 0.0678(3) 0.7733(3) 0.3883(3) 0.0327(8) Uani 1 1 d . . . . .
P003 P 0.6795(2) 0.3662(4) 0.1407(2) 0.0321(7) Uani 1 1 d . . . . .
F004 F 0.0129(6) 0.6908(6) 0.4641(6) 0.0394(19) Uani 1 1 d . . . . .
F005 F 0.1378(6) 0.8148(6) 0.4845(6) 0.0388(18) Uani 1 1 d . . . . .
F006 F -0.0017(6) 0.7301(7) 0.2922(6) 0.043(2) Uani 1 1 d . . . . .
F007 F 0.1254(5) 0.8567(8) 0.3126(5) 0.0422(18) Uani 1 1 d . . . . .
F008 F -0.0185(5) 0.8592(8) 0.4117(5) 0.0443(18) Uani 1 1 d . . . . .
F009 F 0.1549(6) 0.6875(6) 0.3637(6) 0.0407(19) Uani 1 1 d . . . . .
F00A F 0.5738(6) 0.4297(7) 0.1286(7) 0.049(2) Uani 1 1 d . . . . .
F00B F 0.6240(7) 0.2608(7) 0.0977(7) 0.051(2) Uani 1 1 d . . . . .
F00C F 0.7864(7) 0.3024(7) 0.1521(7) 0.048(2) Uani 1 1 d . . . . .
F00D F 0.7358(7) 0.4701(7) 0.1833(7) 0.055(2) Uani 1 1 d . . . . .
F00E F 0.6508(7) 0.3357(8) 0.2563(6) 0.062(3) Uani 1 1 d . . . . .
N00F N 0.3441(10) 0.4922(9) 0.3100(10) 0.031(3) Uani 1 1 d . . . . .
F00G F 0.7086(7) 0.3969(7) 0.0262(7) 0.053(3) Uani 1 1 d . . . . .
N00H N 0.2892(8) 0.4639(9) 0.5245(9) 0.032(3) Uani 1 1 d . . . . .
N00I N 0.4467(8) 0.3464(10) 0.4815(7) 0.033(3) Uani 1 1 d . . . . .
N00J N 0.2617(8) 0.2325(9) 0.4736(9) 0.030(3) Uani 1 1 d . . . . .
N00K N 0.2621(8) 0.5291(8) 0.2473(8) 0.028(2) Uani 1 1 d . . . . .
N00L N 0.5431(9) 0.7157(9) 0.1888(9) 0.039(3) Uani 1 1 d . . . . .
H00L H 0.574867 0.668958 0.228800 0.047 Uiso 1 1 calc R U . . .
N00M N 0.1688(9) 0.3974(8) 0.3276(8) 0.033(3) Uani 1 1 d . . . . .
N00N N 0.4467(8) 0.7120(8) 0.1680(8) 0.028(2) Uani 1 1 d . . . . .
C00O C 0.2049(11) 0.1288(12) 0.6170(12) 0.029(3) Uani 1 1 d . U . . .
H00O H 0.186830 0.124753 0.687702 0.035 Uiso 1 1 calc R U . . .
N00P N 0.3331(9) 0.2543(10) 0.2885(11) 0.038(3) Uani 1 1 d . . . . .
C00Q C 0.0780(8) 0.3472(11) 0.3436(10) 0.032(3) Uani 1 1 d . . . . .
H00Q H 0.077672 0.293216 0.394604 0.038 Uiso 1 1 calc R U . . .
C00R C 0.2049(12) 0.5240(11) 0.5412(12) 0.035(4) Uani 1 1 d . . . . .
H00R H 0.148191 0.520594 0.492597 0.042 Uiso 1 1 calc R U . . .
C00S C 0.5261(10) 0.2798(10) 0.4538(10) 0.032(3) Uani 1 1 d . . . . .
H00S H 0.519349 0.241301 0.390845 0.039 Uiso 1 1 calc R U . . .
C00T C 0.2908(11) 0.6134(10) 0.1888(11) 0.032(3) Uani 1 1 d . . . . .
C00U C 0.5255(10) 0.5474(10) 0.3485(11) 0.032(3) Uani 1 1 d . . . . .
H00A H 0.518697 0.497483 0.405812 0.048 Uiso 1 1 calc R U . . .
H00B H 0.545670 0.616569 0.376136 0.048 Uiso 1 1 calc R U . . .
H00C H 0.578659 0.522190 0.301859 0.048 Uiso 1 1 calc R U . . .
C00V C 0.2962(10) 0.1592(10) 0.3083(10) 0.032(3) Uani 1 1 d . . . . .
C00W C 0.5960(6) 0.8003(7) 0.1432(7) 0.038(3) Uani 1 1 d G . . . .
C01J C 0.7028(7) 0.8011(9) 0.1608(8) 0.060(4) Uani 1 1 d G . . . .
H01J H 0.735367 0.745837 0.199237 0.072 Uiso 1 1 calc R U . . .
C01N C 0.7621(5) 0.8828(11) 0.1221(9) 0.082(6) Uani 1 1 d G . . . .
H01N H 0.835149 0.883352 0.134100 0.098 Uiso 1 1 calc R U . . .
C01O C 0.7145(8) 0.9637(9) 0.0658(10) 0.090(7) Uani 1 1 d G . . . .
H01O H 0.755045 1.019511 0.039401 0.108 Uiso 1 1 calc R U . . .
C01M C 0.6077(8) 0.9629(8) 0.0483(8) 0.066(5) Uani 1 1 d G . . . .
H01M H 0.575158 1.018155 0.009838 0.079 Uiso 1 1 calc R U . . .
C015 C 0.5484(5) 0.8812(8) 0.0870(7) 0.041(3) Uani 1 1 d G . . . .
H015 H 0.475375 0.880640 0.074974 0.049 Uiso 1 1 calc R U . . .
C00X C 0.4558(10) 0.3977(10) 0.5741(10) 0.033(3) Uani 1 1 d . . . . .
C00Y C 0.6137(10) 0.2678(12) 0.5142(11) 0.038(3) Uani 1 1 d . . . . .
H00Y H 0.668684 0.224537 0.491431 0.045 Uiso 1 1 calc R U . . .
C00Z C 0.2928(11) 0.0784(12) 0.2327(12) 0.039(3) Uani 1 1 d . . . . .
H00Z H 0.261759 0.012281 0.246886 0.047 Uiso 1 1 calc R U . . .
C010 C 0.3686(9) 0.4661(10) 0.5959(10) 0.029(3) Uani 1 1 d . . . . .
C011 C -0.0142(10) 0.4503(11) 0.2198(11) 0.037(3) Uani 1 1 d . . . . .
H011 H -0.077185 0.468673 0.184204 0.044 Uiso 1 1 calc R U . . .
C012 C 0.4270(10) 0.5562(10) 0.2920(11) 0.033(3) Uani 1 1 d . . . . .
C013 C 0.2031(11) 0.0405(11) 0.5553(12) 0.038(3) Uani 1 1 d . . . . .
H013 H 0.184741 -0.025455 0.584237 0.045 Uiso 1 1 calc R U . . .
C014 C -0.0120(8) 0.3685(14) 0.2922(9) 0.032(3) Uani 1 1 d . . . . .
H014 H -0.072770 0.328818 0.304948 0.039 Uiso 1 1 calc R U . . .
C016 C 0.5423(9) 0.3866(10) 0.6393(10) 0.033(4) Uani 1 1 d . . . . .
H016 H 0.547229 0.423773 0.703098 0.039 Uiso 1 1 calc R U . . .
C017 C 0.3666(12) 0.5338(12) 0.6820(11) 0.043(4) Uani 1 1 d . . . . .
H017 H 0.424365 0.538140 0.729175 0.052 Uiso 1 1 calc R U . . .
C018 C 0.2228(11) 0.6807(11) 0.1184(11) 0.039(3) Uani 1 1 d . . . . .
H01A H 0.191032 0.636620 0.063843 0.059 Uiso 1 1 calc R U . . .
H01B H 0.265014 0.735615 0.086866 0.059 Uiso 1 1 calc R U . . .
H01C H 0.168367 0.713563 0.158674 0.059 Uiso 1 1 calc R U . . .
C019 C 0.2572(9) 0.1425(11) 0.4150(10) 0.030(3) Uani 1 1 d . . . . .
C01A C 0.3925(10) 0.6303(10) 0.2122(10) 0.031(3) Uani 1 1 d . . . . .
C01B C 0.6226(11) 0.3191(12) 0.6095(11) 0.041(4) Uani 1 1 d . . . . .
H01D H 0.682012 0.308684 0.653549 0.049 Uiso 1 1 calc R U . . .
C01C C 0.1668(10) 0.4750(10) 0.2570(10) 0.031(3) Uani 1 1 d . . . . .
C01D C 0.3756(10) 0.2736(11) 0.1976(11) 0.034(3) Uani 1 1 d . . . . .
H01E H 0.403604 0.341280 0.184417 0.041 Uiso 1 1 calc R U . . .
C01E C 0.2274(10) 0.0460(11) 0.4526(12) 0.039(3) Uani 1 1 d . . . . .
H01F H 0.223867 -0.014382 0.409221 0.047 Uiso 1 1 calc R U . . .
C01F C 0.2332(11) 0.2223(12) 0.5742(11) 0.035(4) Uani 1 1 d . . . . .
H01G H 0.233104 0.283505 0.616458 0.042 Uiso 1 1 calc R U . . .
C01G C 0.1972(13) 0.5902(15) 0.6256(14) 0.047(4) Uani 1 1 d . . . . .
H01H H 0.137035 0.631967 0.634363 0.057 Uiso 1 1 calc R U . . .
C01H C 0.3795(11) 0.1940(12) 0.1199(11) 0.041(3) Uani 1 1 d . . . . .
H01I H 0.412401 0.208299 0.056596 0.049 Uiso 1 1 calc R U . . .
C01I C 0.2784(14) 0.5941(12) 0.6965(12) 0.049(4) Uani 1 1 d . . . . .
H01K H 0.274283 0.638267 0.755639 0.059 Uiso 1 1 calc R U . . .
C01K C 0.3366(14) 0.0982(12) 0.1357(13) 0.051(4) Uani 1 1 d . . . . .
H01L H 0.336054 0.045856 0.083124 0.061 Uiso 1 1 calc R U . . .
C01L C 0.0786(12) 0.5054(11) 0.2000(11) 0.041(4) Uani 1 1 d . . . . .
H01P H 0.080531 0.560446 0.150258 0.049 Uiso 1 1 calc R U . . .

loop_
_atom_site_aniso_label
_atom_site_aniso_U_11
_atom_site_aniso_U_22
_atom_site_aniso_U_33
_atom_site_aniso_U_23
_atom_site_aniso_U_13
_atom_site_aniso_U_12
Ru01 0.0251(5) 0.0229(5) 0.0358(5) 0.0004(5) 0.0000(4) -0.0008(5)
P002 0.0295(18) 0.0279(19) 0.041(2) -0.0024(15) 0.0009(15) -0.0036(15)
P003 0.0281(15) 0.0339(17) 0.0341(15) 0.005(2) -0.0004(12) 0.002(2)
F004 0.031(4) 0.044(5) 0.043(5) 0.003(4) 0.006(3) -0.010(4)
F005 0.045(5) 0.031(4) 0.039(4) -0.002(3) -0.006(3) -0.007(3)
F006 0.041(5) 0.047(5) 0.042(4) -0.001(4) -0.005(4) -0.011(4)
F007 0.040(4) 0.046(5) 0.041(4) 0.008(5) -0.001(3) -0.015(5)
F008 0.034(4) 0.046(5) 0.053(4) 0.001(5) 0.004(3) 0.019(5)
F009 0.034(4) 0.037(5) 0.052(5) -0.012(4) 0.009(4) 0.005(4)
F00A 0.036(5) 0.049(5) 0.061(6) -0.007(4) -0.006(4) 0.014(4)
F00B 0.040(5) 0.049(5) 0.063(6) -0.004(4) -0.003(4) 0.002(4)
F00C 0.044(5) 0.041(5) 0.061(5) 0.006(4) 0.005(4) 0.011(4)
F00D 0.049(5) 0.046(6) 0.068(6) -0.016(5) -0.011(5) -0.011(4)
F00E 0.074(6) 0.079(8) 0.032(4) -0.001(4) 0.009(4) 0.023(5)
N00F 0.029(7) 0.025(6) 0.039(7) 0.006(5) -0.003(5) 0.011(5)
F00G 0.052(5) 0.056(7) 0.051(5) -0.005(4) 0.008(4) 0.012(4)
N00H 0.015(5) 0.032(7) 0.049(7) 0.002(6) 0.001(5) -0.005(5)
N00I 0.029(5) 0.043(9) 0.028(5) -0.004(5) 0.010(4) -0.003(5)
N00J 0.018(6) 0.028(7) 0.044(7) 0.000(5) 0.003(5) 0.004(5)
N00K 0.023(6) 0.025(6) 0.036(6) 0.004(5) 0.000(5) 0.001(5)
N00L 0.045(8) 0.036(7) 0.037(6) -0.002(5) 0.002(5) 0.002(6)
N00M 0.040(7) 0.029(8) 0.032(6) 0.000(4) 0.002(5) -0.002(5)
N00N 0.026(6) 0.031(6) 0.026(5) -0.003(5) 0.000(4) -0.009(5)
C00O 0.028(7) 0.021(7) 0.040(7) 0.015(6) 0.012(6) -0.006(6)
N00P 0.019(6) 0.040(8) 0.056(8) 0.004(6) 0.011(6) -0.003(5)
C00Q 0.013(6) 0.037(9) 0.047(7) -0.009(6) 0.006(5) 0.002(6)
C00R 0.041(9) 0.020(7) 0.045(9) -0.007(6) 0.017(7) -0.016(6)
C00S 0.034(7) 0.025(7) 0.038(7) -0.003(6) 0.008(6) -0.009(6)
C00T 0.036(8) 0.026(8) 0.033(8) -0.001(6) -0.004(6) 0.000(6)
C00U 0.031(7) 0.018(7) 0.048(8) 0.007(6) 0.004(6) -0.007(5)
C00V 0.029(7) 0.032(8) 0.035(7) 0.002(6) -0.015(6) 0.004(6)
C00W 0.036(6) 0.048(8) 0.031(7) 0.005(6) 0.004(5) -0.012(6)
C01J 0.033(7) 0.094(12) 0.052(9) 0.010(9) 0.001(7) -0.018(7)
C01N 0.050(9) 0.131(18) 0.065(10) 0.034(12) 0.003(8) -0.028(10)
C01O 0.075(10) 0.118(17) 0.076(13) 0.049(13) -0.003(10) -0.045(11)
C01M 0.071(9) 0.077(12) 0.050(10) 0.036(9) -0.001(8) -0.025(9)
C015 0.045(7) 0.055(9) 0.022(6) 0.000(6) -0.002(5) -0.015(6)
C00X 0.028(7) 0.041(9) 0.029(7) -0.004(5) 0.003(5) -0.004(5)
C00Y 0.029(7) 0.044(9) 0.040(8) 0.012(7) 0.000(6) 0.006(6)
C00Z 0.042(8) 0.027(8) 0.049(9) -0.008(7) -0.002(7) 0.001(6)
C010 0.025(7) 0.015(6) 0.048(8) -0.004(6) -0.003(6) -0.005(5)
C011 0.029(7) 0.031(8) 0.051(9) 0.010(7) 0.000(6) -0.004(6)
C012 0.032(7) 0.026(7) 0.041(8) 0.003(6) 0.010(6) 0.002(6)
C013 0.037(8) 0.022(7) 0.054(9) 0.004(7) 0.001(6) -0.004(6)
C014 0.020(6) 0.027(6) 0.050(7) -0.003(9) -0.001(5) -0.001(7)
C016 0.026(6) 0.029(9) 0.043(7) 0.021(6) -0.008(5) -0.014(5)
C017 0.044(9) 0.042(9) 0.044(8) -0.002(7) -0.016(7) 0.011(7)
C018 0.045(8) 0.028(8) 0.045(8) 0.012(6) 0.004(7) 0.001(6)
C019 0.019(6) 0.033(8) 0.037(7) 0.002(6) -0.007(5) 0.003(5)
C01A 0.037(8) 0.025(7) 0.030(7) 0.007(6) -0.002(6) -0.003(6)
C01B 0.027(7) 0.049(9) 0.045(8) 0.022(7) 0.000(6) -0.001(6)
C01C 0.034(7) 0.017(7) 0.042(8) -0.010(6) 0.005(6) -0.003(6)
C01D 0.026(7) 0.027(7) 0.048(8) 0.000(6) 0.001(6) -0.006(6)
C01E 0.032(7) 0.030(8) 0.054(9) 0.012(7) -0.005(6) -0.004(6)
C01F 0.032(8) 0.042(9) 0.032(8) 0.002(7) 0.011(6) 0.006(7)
C01G 0.045(10) 0.046(11) 0.051(10) -0.005(9) -0.004(8) 0.013(8)
C01H 0.045(8) 0.041(9) 0.037(8) -0.018(7) 0.008(6) -0.009(7)
C01I 0.073(11) 0.036(9) 0.037(8) -0.003(7) -0.010(8) 0.011(8)
C01K 0.079(12) 0.027(9) 0.046(9) -0.012(7) -0.009(9) -0.006(8)
C01L 0.048(9) 0.035(8) 0.040(8) -0.004(6) -0.014(7) -0.002(7)

loop_
_atom_type_symbol
_atom_type_description
_atom_type_scat_dispersion_real
_atom_type_scat_dispersion_imag
_atom_type_scat_source
C C 0.0033 0.0016 'International Tables Vol C Tables 4.2.6.8 and 6.1.1.4'
H H 0.0000 0.0000 'International Tables Vol C Tables 4.2.6.8 and 6.1.1.4'
F F 0.0171 0.0103 'International Tables Vol C Tables 4.2.6.8 and 6.1.1.4'
N N 0.0061 0.0033 'International Tables Vol C Tables 4.2.6.8 and 6.1.1.4'
O O 0.0106 0.0060 'International Tables Vol C Tables 4.2.6.8 and 6.1.1.4'
P P 0.1023 0.0942 'International Tables Vol C Tables 4.2.6.8 and 6.1.1.4'
Ru Ru -1.2594 0.8363 'International Tables Vol C Tables 4.2.6.8 and 6.1.1.4'

loop_
_geom_angle_atom_site_label_1
_geom_angle_atom_site_label_2
_geom_angle_atom_site_label_3
_geom_angle
_geom_angle_site_symmetry_1
_geom_angle_site_symmetry_3
_geom_angle_publ_flag
N00F Ru01 N00M 77.7(4) . . ?
N00F Ru01 N00P 95.2(5) . . ?
N00H Ru01 N00F 90.4(5) . . ?
N00H Ru01 N00I 78.8(4) . . ?
N00H Ru01 N00M 96.5(4) . . ?
N00H Ru01 N00P 173.8(5) . . ?
N00I Ru01 N00F 100.5(5) . . ?
N00I Ru01 N00M 175.0(5) . . ?
N00I Ru01 N00P 97.4(5) . . ?
N00J Ru01 N00F 171.5(5) . . ?
N00J Ru01 N00H 95.9(5) . . ?
N00J Ru01 N00I 86.3(4) . . ?
N00J Ru01 N00M 95.9(4) . . ?
N00J Ru01 N00P 78.9(5) . . ?
N00M Ru01 N00P 87.5(5) . . ?
F004 P002 F007 178.9(5) . . ?
F005 P002 F004 89.4(4) . . ?
F005 P002 F007 89.7(4) . . ?
F006 P002 F004 90.2(4) . . ?
F006 P002 F005 179.2(5) . . ?
F006 P002 F007 90.7(4) . . ?
F008 P002 F004 90.5(5) . . ?
F008 P002 F005 90.4(4) . . ?
F008 P002 F006 90.2(5) . . ?
F008 P002 F007 90.2(5) . . ?
F008 P002 F009 179.4(5) . . ?
F009 P002 F004 90.1(4) . . ?
F009 P002 F005 89.7(4) . . ?
F009 P002 F006 89.6(5) . . ?
F009 P002 F007 89.3(5) . . ?
F00A P003 F00B 90.9(5) . . ?
F00A P003 F00C 179.6(5) . . ?
F00A P003 F00D 89.7(5) . . ?
F00A P003 F00E 89.6(5) . . ?
F00C P003 F00B 89.1(5) . . ?
F00D P003 F00B 179.4(5) . . ?
F00D P003 F00C 90.3(5) . . ?
F00D P003 F00E 89.6(5) . . ?
F00E P003 F00B 90.5(6) . . ?
F00E P003 F00C 90.8(5) . . ?
F00G P003 F00A 90.6(5) . . ?
F00G P003 F00B 89.9(5) . . ?
F00G P003 F00C 89.0(5) . . ?
F00G P003 F00D 90.0(5) . . ?
F00G P003 F00E 179.6(6) . . ?
N00K N00F Ru01 114.9(9) . . ?
C012 N00F Ru01 138.5(10) . . ?
C012 N00F N00K 106.5(11) . . ?
C00R N00H Ru01 126.0(10) . . ?
C00R N00H C010 118.3(12) . . ?
C010 N00H Ru01 115.6(9) . . ?
C00S N00I Ru01 125.5(9) . . ?
C00X N00I Ru01 115.9(8) . . ?
C00X N00I C00S 118.3(11) . . ?
C019 N00J Ru01 116.6(9) . . ?
C01F N00J Ru01 127.5(10) . . ?
C01F N00J C019 115.9(12) . . ?
N00F N00K C01C 115.5(11) . . ?
C00T N00K N00F 111.8(11) . . ?
C00T N00K C01C 132.7(11) . . ?
N00N N00L H00L 122.4 . . ?
N00N N00L C00W 115.1(10) . . ?
C00W N00L H00L 122.4 . . ?
C00Q N00M Ru01 126.2(9) . . ?
C01C N00M Ru01 117.2(9) . . ?
C01C N00M C00Q 116.7(12) . . ?
N00L N00N C01A 116.5(11) . . ?
C013 C00O H00O 120.9 . . ?
C01F C00O H00O 120.9 . . ?
C01F C00O C013 118.3(14) . . ?
C00V N00P Ru01 115.3(10) . . ?
C00V N00P C01D 119.7(14) . . ?
C01D N00P Ru01 124.8(10) . . ?
N00M C00Q H00Q 117.8 . . ?
C014 C00Q N00M 124.5(14) . . ?
C014 C00Q H00Q 117.8 . . ?
N00H C00R H00R 118.5 . . ?
N00H C00R C01G 123.0(15) . . ?
C01G C00R H00R 118.5 . . ?
N00I C00S H00S 119.1 . . ?
C00Y C00S N00I 121.8(13) . . ?
C00Y C00S H00S 119.1 . . ?
N00K C00T C018 127.9(12) . . ?
C01A C00T N00K 106.1(12) . . ?
C01A C00T C018 125.9(13) . . ?
H00A C00U H00B 109.5 . . ?
H00A C00U H00C 109.5 . . ?
H00B C00U H00C 109.5 . . ?
C012 C00U H00A 109.5 . . ?
C012 C00U H00B 109.5 . . ?
C012 C00U H00C 109.5 . . ?
N00P C00V C00Z 122.1(14) . . ?
N00P C00V C019 116.0(12) . . ?
C00Z C00V C019 121.9(12) . . ?
C01J C00W N00L 115.3(8) . . ?
C01J C00W C015 120.0 . . ?
C015 C00W N00L 124.7(8) . . ?
C00W C01J H01J 120.0 . . ?
C01N C01J C00W 120.0 . . ?
C01N C01J H01J 120.0 . . ?
C01J C01N H01N 120.0 . . ?
C01J C01N C01O 120.0 . . ?
C01O C01N H01N 120.0 . . ?
C01N C01O H01O 120.0 . . ?
C01M C01O C01N 120.0 . . ?
C01M C01O H01O 120.0 . . ?
C01O C01M H01M 120.0 . . ?
C01O C01M C015 120.0 . . ?
C015 C01M H01M 120.0 . . ?
C00W C015 H015 120.0 . . ?
C01M C015 C00W 120.0 . . ?
C01M C015 H015 120.0 . . ?
N00I C00X C010 114.1(11) . . ?
N00I C00X C016 122.1(12) . . ?
C016 C00X C010 123.8(12) . . ?
C00S C00Y H00Y 120.1 . . ?
C00S C00Y C01B 119.9(13) . . ?
C01B C00Y H00Y 120.1 . . ?
C00V C00Z H00Z 120.7 . . ?
C01K C00Z C00V 118.6(14) . . ?
C01K C00Z H00Z 120.7 . . ?
N00H C010 C00X 115.3(11) . . ?
N00H C010 C017 121.3(12) . . ?
C017 C010 C00X 123.4(12) . . ?
C014 C011 H011 120.4 . . ?
C014 C011 C01L 119.2(12) . . ?
C01L C011 H011 120.4 . . ?
N00F C012 C00U 123.1(12) . . ?
N00F C012 C01A 106.3(11) . . ?
C00U C012 C01A 130.6(12) . . ?
C00O C013 H013 119.4 . . ?
C00O C013 C01E 121.2(13) . . ?
C01E C013 H013 119.4 . . ?
C00Q C014 C011 118.7(13) . . ?
C00Q C014 H014 120.7 . . ?
C011 C014 H014 120.7 . . ?
C00X C016 H016 120.6 . . ?
C00X C016 C01B 118.8(13) . . ?
C01B C016 H016 120.6 . . ?
C010 C017 H017 120.7 . . ?
C01I C017 C010 118.5(13) . . ?
C01I C017 H017 120.7 . . ?
C00T C018 H01A 109.5 . . ?
C00T C018 H01B 109.5 . . ?
C00T C018 H01C 109.5 . . ?
H01A C018 H01B 109.5 . . ?
H01A C018 H01C 109.5 . . ?
H01B C018 H01C 109.5 . . ?
N00J C019 C00V 112.4(11) . . ?
N00J C019 C01E 123.7(13) . . ?
C01E C019 C00V 123.7(12) . . ?
N00N C01A C012 129.0(12) . . ?
C00T C01A N00N 121.6(12) . . ?
C00T C01A C012 109.2(11) . . ?
C00Y C01B C016 119.0(13) . . ?
C00Y C01B H01D 120.5 . . ?
C016 C01B H01D 120.5 . . ?
N00M C01C N00K 114.6(12) . . ?
N00M C01C C01L 124.2(12) . . ?
C01L C01C N00K 121.1(12) . . ?
N00P C01D H01E 119.5 . . ?
N00P C01D C01H 121.0(13) . . ?
C01H C01D H01E 119.5 . . ?
C013 C01E C019 117.4(14) . . ?
C013 C01E H01F 121.3 . . ?
C019 C01E H01F 121.3 . . ?
N00J C01F H01G 118.3 . . ?
C00O C01F N00J 123.5(14) . . ?
C00O C01F H01G 118.3 . . ?
C00R C01G H01H 120.7 . . ?
C01I C01G C00R 118.6(16) . . ?
C01I C01G H01H 120.7 . . ?
C01D C01H H01I 119.8 . . ?
C01K C01H C01D 120.5(14) . . ?
C01K C01H H01I 119.8 . . ?
C017 C01I H01K 119.9 . . ?
C01G C01I C017 120.1(15) . . ?
C01G C01I H01K 119.9 . . ?
C00Z C01K H01L 121.0 . . ?
C01H C01K C00Z 118.0(14) . . ?
C01H C01K H01L 121.0 . . ?
C011 C01L H01P 121.6 . . ?
C01C C01L C011 116.7(13) . . ?
C01C C01L H01P 121.6 . . ?

loop_
_geom_bond_atom_site_label_1
_geom_bond_atom_site_label_2
_geom_bond_distance
_geom_bond_site_symmetry_2
_geom_bond_publ_flag
Ru01 N00F 2.049(12) . ?
Ru01 N00H 2.043(12) . ?
Ru01 N00I 2.044(11) . ?
Ru01 N00J 2.035(11) . ?
Ru01 N00M 2.058(11) . ?
Ru01 N00P 2.061(14) . ?
P002 F004 1.612(8) . ?
P002 F005 1.604(8) . ?
P002 F006 1.604(8) . ?
P002 F007 1.635(9) . ?
P002 F008 1.593(9) . ?
P002 F009 1.604(8) . ?
P003 F00A 1.587(8) . ?
P003 F00B 1.608(10) . ?
P003 F00C 1.602(9) . ?
P003 F00D 1.596(10) . ?
P003 F00E 1.597(8) . ?
P003 F00G 1.586(9) . ?
N00F N00K 1.394(16) . ?
N00F C012 1.369(18) . ?
N00H C00R 1.351(19) . ?
N00H C010 1.357(17) . ?
N00I C00S 1.383(17) . ?
N00I C00X 1.364(16) . ?
N00J C019 1.370(18) . ?
N00J C01F 1.367(18) . ?
N00K C00T 1.367(17) . ?
N00K C01C 1.418(16) . ?
N00L H00L 0.8800 . ?
N00L N00N 1.265(15) . ?
N00L C00W 1.410(14) . ?
N00M C00Q 1.355(16) . ?
N00M C01C 1.343(17) . ?
N00N C01A 1.383(16) . ?
C00O H00O 0.9500 . ?
C00O C013 1.37(2) . ?
C00O C01F 1.36(2) . ?
N00P C00V 1.326(18) . ?
N00P C01D 1.333(19) . ?
C00Q H00Q 0.9500 . ?
C00Q C014 1.348(16) . ?
C00R H00R 0.9500 . ?
C00R C01G 1.38(2) . ?
C00S H00S 0.9500 . ?
C00S C00Y 1.363(19) . ?
C00T C018 1.509(19) . ?
C00T C01A 1.355(19) . ?
C00U H00A 0.9800 . ?
C00U H00B 0.9800 . ?
C00U H00C 0.9800 . ?
C00U C012 1.450(19) . ?
C00V C00Z 1.416(19) . ?
C00V C019 1.496(19) . ?
C00W C01J 1.3900 . ?
C00W C015 1.3900 . ?
C01J H01J 0.9500 . ?
C01J C01N 1.3900 . ?
C01N H01N 0.9500 . ?
C01N C01O 1.3900 . ?
C01O H01O 0.9500 . ?
C01O C01M 1.3900 . ?
C01M H01M 0.9500 . ?
C01M C015 1.3900 . ?
C015 H015 0.9500 . ?
C00X C010 1.455(18) . ?
C00X C016 1.385(18) . ?
C00Y H00Y 0.9500 . ?
C00Y C01B 1.39(2) . ?
C00Z H00Z 0.9500 . ?
C00Z C01K 1.41(2) . ?
C010 C017 1.406(19) . ?
C011 H011 0.9500 . ?
C011 C014 1.40(2) . ?
C011 C01L 1.42(2) . ?
C012 C01A 1.455(18) . ?
C013 H013 0.9500 . ?
C013 C01E 1.37(2) . ?
C014 H014 0.9500 . ?
C016 H016 0.9500 . ?
C016 C01B 1.41(2) . ?
C017 H017 0.9500 . ?
C017 C01I 1.39(2) . ?
C018 H01A 0.9800 . ?
C018 H01B 0.9800 . ?
C018 H01C 0.9800 . ?
C019 C01E 1.376(19) . ?
C01B H01D 0.9500 . ?
C01C C01L 1.391(19) . ?
C01D H01E 0.9500 . ?
C01D C01H 1.43(2) . ?
C01E H01F 0.9500 . ?
C01F H01G 0.9500 . ?
C01G H01H 0.9500 . ?
C01G C01I 1.37(2) . ?
C01H H01I 0.9500 . ?
C01H C01K 1.35(2) . ?
C01I H01K 0.9500 . ?
C01K H01L 0.9500 . ?
C01L H01P 0.9500 . ?

loop_
_geom_torsion_atom_site_label_1
_geom_torsion_atom_site_label_2
_geom_torsion_atom_site_label_3
_geom_torsion_atom_site_label_4
_geom_torsion
_geom_torsion_site_symmetry_1
_geom_torsion_site_symmetry_2
_geom_torsion_site_symmetry_3
_geom_torsion_site_symmetry_4
_geom_torsion_publ_flag
Ru01 N00F N00K C00T 179.8(9) . . . . ?
Ru01 N00F N00K C01C 0.8(14) . . . . ?
Ru01 N00F C012 C00U -3(2) . . . . ?
Ru01 N00F C012 C01A 179.1(11) . . . . ?
Ru01 N00H C00R C01G -178.8(12) . . . . ?
Ru01 N00H C010 C00X -0.4(14) . . . . ?
Ru01 N00H C010 C017 177.1(10) . . . . ?
Ru01 N00I C00S C00Y -176.9(10) . . . . ?
Ru01 N00I C00X C010 -5.4(14) . . . . ?
Ru01 N00I C00X C016 176.1(9) . . . . ?
Ru01 N00J C019 C00V 4.1(13) . . . . ?
Ru01 N00J C019 C01E 179.5(10) . . . . ?
Ru01 N00J C01F C00O -178.3(11) . . . . ?
Ru01 N00M C00Q C014 -178.5(11) . . . . ?
Ru01 N00M C01C N00K -3.4(14) . . . . ?
Ru01 N00M C01C C01L 179.5(10) . . . . ?
Ru01 N00P C00V C00Z 170.6(10) . . . . ?
Ru01 N00P C00V C019 -8.8(14) . . . . ?
Ru01 N00P C01D C01H -173.4(10) . . . . ?
N00F N00K C00T C018 -174.6(13) . . . . ?
N00F N00K C00T C01A 1.1(15) . . . . ?
N00F N00K C01C N00M 1.6(16) . . . . ?
N00F N00K C01C C01L 178.9(12) . . . . ?
N00F C012 C01A N00N 179.0(13) . . . . ?
N00F C012 C01A C00T 3.3(16) . . . . ?
N00H C00R C01G C01I -1(2) . . . . ?
N00H C010 C017 C01I 4(2) . . . . ?
N00I C00S C00Y C01B 4(2) . . . . ?
N00I C00X C010 N00H 3.8(16) . . . . ?
N00I C00X C010 C017 -173.7(13) . . . . ?
N00I C00X C016 C01B -0.8(19) . . . . ?
N00J C019 C01E C013 -1.3(19) . . . . ?
N00K N00F C012 C00U 175.5(12) . . . . ?
N00K N00F C012 C01A -2.5(14) . . . . ?
N00K C00T C01A N00N -178.7(11) . . . . ?
N00K C00T C01A C012 -2.6(15) . . . . ?
N00K C01C C01L C011 -176.4(12) . . . . ?
N00L N00N C01A C00T -174.6(13) . . . . ?
N00L N00N C01A C012 10.1(19) . . . . ?
N00L C00W C01J C01N -178.0(10) . . . . ?
N00L C00W C015 C01M 177.8(11) . . . . ?
N00M C00Q C014 C011 -2(2) . . . . ?
N00M C01C C01L C011 1(2) . . . . ?
N00N N00L C00W C01J -176.3(9) . . . . ?
N00N N00L C00W C015 5.8(14) . . . . ?
C00O C013 C01E C019 2(2) . . . . ?
N00P C00V C00Z C01K 4(2) . . . . ?
N00P C00V C019 N00J 3.2(16) . . . . ?
N00P C00V C019 C01E -172.2(12) . . . . ?
N00P C01D C01H C01K 2(2) . . . . ?
C00Q N00M C01C N00K 176.5(10) . . . . ?
C00Q N00M C01C C01L -0.6(18) . . . . ?
C00R N00H C010 C00X 178.7(11) . . . . ?
C00R N00H C010 C017 -3.8(19) . . . . ?
C00R C01G C01I C017 1(3) . . . . ?
C00S N00I C00X C010 179.8(11) . . . . ?
C00S N00I C00X C016 1.3(18) . . . . ?
C00S C00Y C01B C016 -3(2) . . . . ?
C00T N00K C01C N00M -177.1(13) . . . . ?
C00T N00K C01C C01L 0(2) . . . . ?
C00U C012 C01A N00N 1(2) . . . . ?
C00U C012 C01A C00T -174.6(14) . . . . ?
C00V N00P C01D C01H 2(2) . . . . ?
C00V C00Z C01K C01H 0(2) . . . . ?
C00V C019 C01E C013 173.6(12) . . . . ?
C00W N00L N00N C01A -179.5(10) . . . . ?
C00W C01J C01N C01O 0.0 . . . . ?
C01J C00W C015 C01M 0.0 . . . . ?
C01J C01N C01O C01M 0.0 . . . . ?
C01N C01O C01M C015 0.0 . . . . ?
C01O C01M C015 C00W 0.0 . . . . ?
C015 C00W C01J C01N 0.0 . . . . ?
C00X N00I C00S C00Y -2.7(18) . . . . ?
C00X C010 C017 C01I -178.7(14) . . . . ?
C00X C016 C01B C00Y 1.5(19) . . . . ?
C00Z C00V C019 N00J -176.2(12) . . . . ?
C00Z C00V C019 C01E 8.3(19) . . . . ?
C010 N00H C00R C01G 2(2) . . . . ?
C010 C00X C016 C01B -179.2(12) . . . . ?
C010 C017 C01I C01G -3(2) . . . . ?
C012 N00F N00K C00T 1.0(15) . . . . ?
C012 N00F N00K C01C -178.0(11) . . . . ?
C013 C00O C01F N00J -1(2) . . . . ?
C014 C011 C01L C01C -1(2) . . . . ?
C016 C00X C010 N00H -177.7(12) . . . . ?
C016 C00X C010 C017 5(2) . . . . ?
C018 C00T C01A N00N -3(2) . . . . ?
C018 C00T C01A C012 173.1(13) . . . . ?
C019 N00J C01F C00O 2(2) . . . . ?
C019 C00V C00Z C01K -176.3(13) . . . . ?
C01C N00K C00T C018 4(2) . . . . ?
C01C N00K C00T C01A 179.8(13) . . . . ?
C01C N00M C00Q C014 1.6(19) . . . . ?
C01D N00P C00V C00Z -5(2) . . . . ?
C01D N00P C00V C019 175.6(12) . . . . ?
C01D C01H C01K C00Z -3(2) . . . . ?
C01F N00J C019 C00V -176.3(10) . . . . ?
C01F N00J C019 C01E -0.8(18) . . . . ?
C01F C00O C013 C01E -1(2) . . . . ?
C01L C011 C014 C00Q 2(2) . . . . ?

loop_
_smtbx_masks_void_nr
_smtbx_masks_void_average_x
_smtbx_masks_void_average_y
_smtbx_masks_void_average_z
_smtbx_masks_void_volume
_smtbx_masks_void_count_electrons
_smtbx_masks_void_content
1 0.000 -0.129 0.000 316.3 82.8 '2 Diethylether'
